data_7209274
loop_
_publ_author_name
'Wang, Ping'
'Fan, Rui-Qing'
'Liu, Xin-Rong'
'Wang, Li-Yuan'
'Yang, Yu-Lin'
'Cao, Wen-Wu'
'Yang, Bin'
'Hasi, WuLiJi'
'Su, Qing'
'Mu, Ying'

_publ_section_title
;
 Two-/three-dimensional open lanthanide--organic frameworks containing
 rigid/flexible dicarboxylate ligands: synthesis, crystal structure and
 photoluminescent properties
;
_journal_issue 10
_journal_name_full CrystEngComm
_journal_page_first 1931
_journal_paper_doi 10.1039/c3ce26684b
_journal_volume 15
_journal_year 2013
_chemical_formula_sum 'C6 H15 Gd O13'
_chemical_formula_weight 452.43
_chemical_name_systematic
;
?
;
_space_group_IT_number 14
_symmetry_cell_setting monoclinic
_symmetry_space_group_name_Hall '-P 2yn'
_symmetry_space_group_name_H-M 'P 1 21/n 1'
_atom_sites_solution_hydrogens geom
_atom_sites_solution_primary direct
_atom_sites_solution_secondary difmap
_audit_creation_method SHELXL-97
_cell_angle_alpha 90.00
_cell_angle_beta 99.20(3)
_cell_angle_gamma 90.00
_cell_formula_units_Z 4
_cell_length_a 9.6590(19)
_cell_length_b 11.718(2)
_cell_length_c 12.281(3)
_cell_measurement_reflns_used 13033
_cell_measurement_temperature 293(2)
_cell_measurement_theta_max 27.48
_cell_measurement_theta_min 3.04
_cell_volume 1372.1(5)
_computing_cell_refinement 'Bruker SMART'
_computing_data_collection 'Bruker SMART'
_computing_data_reduction 'Bruker SAINT'
_computing_molecular_graphics SHELXP-97
_computing_publication_material SHELXTL
_computing_structure_refinement 'SHELXL-97 (Sheldrick, 1997)'
_computing_structure_solution 'SHELXS-97 (Sheldrick, 1997)'
_diffrn_ambient_temperature 293(2)
_diffrn_measured_fraction_theta_full 0.997
_diffrn_measured_fraction_theta_max 0.997
_diffrn_measurement_device_type 'Bruker Smart APEX CCD area detector'
_diffrn_measurement_method 'phi and omega scans'
_diffrn_radiation_monochromator graphite
_diffrn_radiation_source 'fine-focus sealed tube'
_diffrn_radiation_type MoK\a
_diffrn_radiation_wavelength 0.71073
_diffrn_reflns_av_R_equivalents 0.0247
_diffrn_reflns_av_sigmaI/netI 0.0214
_diffrn_reflns_limit_h_max 12
_diffrn_reflns_limit_h_min -11
_diffrn_reflns_limit_k_max 15
_diffrn_reflns_limit_k_min -15
_diffrn_reflns_limit_l_max 15
_diffrn_reflns_limit_l_min -15
_diffrn_reflns_number 13033
_diffrn_reflns_theta_full 27.48
_diffrn_reflns_theta_max 27.48
_diffrn_reflns_theta_min 3.04
_diffrn_standards_decay_% 0
_diffrn_standards_interval_count 0
_diffrn_standards_interval_time 0
_diffrn_standards_number 0
_exptl_absorpt_coefficient_mu 4.898
_exptl_absorpt_correction_T_max 0.6866
_exptl_absorpt_correction_T_min 0.3041
_exptl_absorpt_correction_type multi-scan
_exptl_crystal_colour colorless
_exptl_crystal_density_diffrn 2.190
_exptl_crystal_density_method 'not measured'
_exptl_crystal_description block
_exptl_crystal_F_000 876
_exptl_crystal_size_max 0.32
_exptl_crystal_size_mid 0.11
_exptl_crystal_size_min 0.08
_refine_diff_density_max 0.814
_refine_diff_density_min -1.482
_refine_diff_density_rms 0.142
_refine_ls_extinction_method none
_refine_ls_goodness_of_fit_ref 1.095
_refine_ls_hydrogen_treatment mixed
_refine_ls_matrix_type full
_refine_ls_number_parameters 181
_refine_ls_number_reflns 3141
_refine_ls_number_restraints 0
_refine_ls_restrained_S_all 1.095
_refine_ls_R_factor_all 0.0273
_refine_ls_R_factor_gt 0.0236
_refine_ls_shift/su_max 0.042
_refine_ls_shift/su_mean 0.004
_refine_ls_structure_factor_coef Fsqd
_refine_ls_weighting_details 'calc w=1/[\s^2^(Fo^2^)+(0.0362P)^2^+2.5430P] where P=(Fo^2^+2Fc^2^)/3'
_refine_ls_weighting_scheme calc
_refine_ls_wR_factor_gt 0.0638
_refine_ls_wR_factor_ref 0.0656
_reflns_number_gt 2861
_reflns_number_total 3141
_reflns_threshold_expression >2sigma(I)
_cod_data_source_file c3ce26684b.txt
_cod_data_source_block 6
_cod_depositor_comments
;
The following automatic conversions were performed:

'_symmetry_cell_setting' value 'Monoclinic' changed to 'monoclinic'
according to /home/saulius/struct/CIF-dictionaries/cif_core.dic
dictionary named 'cif_core.dic' version 2.4.2 from 2011-04-26.

Automatic conversion script
Id: cif_fix_values 1891 2012-01-12 08:04:46Z andrius 
;
_cod_original_sg_symbol_H-M 'P2(1)/n '
_cod_database_code 7209274

loop_
_symmetry_equiv_pos_as_xyz
'x, y, z'
'-x+1/2, y+1/2, -z+1/2'
'-x, -y, -z'
'x-1/2, -y-1/2, z-1/2'

loop_
_atom_site_label
_atom_site_type_symbol
_atom_site_fract_x
_atom_site_fract_y
_atom_site_fract_z
_atom_site_U_iso_or_equiv
_atom_site_adp_type
_atom_site_occupancy
_atom_site_symmetry_multiplicity
_atom_site_calc_flag
_atom_site_refinement_flags
Gd1 Gd 0.214049(17) 0.514802(14) 0.331354(13) 0.01412(7) Uani 1 1 d .
O1 O 0.1397(3) 0.7143(2) 0.3439(2) 0.0245(6) Uani 1 1 d .
O2 O 0.3173(3) 0.3947(2) 0.2010(2) 0.0265(6) Uani 1 1 d .
O3 O 0.3084(3) 0.6395(2) 0.2060(2) 0.0225(5) Uani 1 1 d .
O4 O 0.1345(3) 0.3191(2) 0.3277(2) 0.0203(5) Uani 1 1 d .
O5 O -0.0334(3) 0.5125(2) 0.3571(2) 0.0225(6) Uani 1 1 d .
O6 O 0.1814(3) 0.5118(2) 0.5225(2) 0.0247(6) Uani 1 1 d .
O7 O 0.4155(3) 0.6180(2) 0.4337(2) 0.0255(6) Uani 1 1 d .
O8 O 0.3980(3) 0.3900(2) 0.4342(3) 0.0291(6) Uani 1 1 d .
O9 O 0.0487(3) 0.5222(2) 0.1542(2) 0.0304(6) Uani 1 1 d .
H9A H 0.0014 0.5836 0.1514 0.046 Uiso 1 1 d R
H9B H 0.0947 0.5204 0.1007 0.046 Uiso 1 1 d R
H9C H -0.0064 0.4653 0.1500 0.046 Uiso 1 1 d R
O10 O -0.1950(8) 0.7485(7) 0.1672(6) 0.136(3) Uani 1 1 d .
H10A H -0.1278 0.7474 0.1340 0.204 Uiso 1 1 calc R
C1 C 0.1986(4) 0.7892(3) 0.2938(3) 0.0190(7) Uani 1 1 d .
C2 C 0.2994(4) 0.7454(3) 0.2168(3) 0.0161(6) Uani 1 1 d .
C3 C -0.0629(4) 0.5005(3) 0.4525(3) 0.0189(7) Uani 1 1 d .
C4 C 0.5053(3) 0.5660(3) 0.4999(3) 0.0199(7) Uani 1 1 d .
C5 C -0.3496(6) 0.6230(7) 0.2555(5) 0.068(2) Uani 1 1 d .
H5A H -0.3676 0.5447 0.2717 0.102 Uiso 1 1 calc R
H5B H -0.4312 0.6552 0.2112 0.102 Uiso 1 1 calc R
H5C H -0.3281 0.6651 0.3232 0.102 Uiso 1 1 calc R
C6 C -0.2311(4) 0.6291(4) 0.1955(3) 0.0267(8) Uani 1 1 d .
H6A H -0.2530 0.5852 0.1280 0.032 Uiso 1 1 calc R
H6B H -0.1499 0.5944 0.2399 0.032 Uiso 1 1 calc R
OW1 O -0.3272(6) 0.5082(4) 0.0079(4) 0.0706(15) Uani 1 1 d .
HW1B H -0.3090 0.5112 -0.0575 0.106 Uiso 1 1 d R
HW1C H -0.3716 0.4471 0.0163 0.106 Uiso 1 1 d R
OW2 O 0.0855(5) 0.2186(4) 0.5313(4) 0.0656(12) Uani 1 1 d .
HW2A H 0.1511 0.2047 0.5846 0.098 Uiso 1 1 d R
HW2B H 0.0113 0.2358 0.5566 0.098 Uiso 1 1 d R
OW3 O -0.0833(5) 0.3439(3) 0.0331(3) 0.0553(10) Uani 1 1 d .
HW3A H -0.0446 0.2841 0.0130 0.083 Uiso 1 1 d R
HW3B H -0.1608 0.3264 0.0532 0.083 Uiso 1 1 d R

loop_
_atom_site_aniso_label
_atom_site_aniso_U_11
_atom_site_aniso_U_22
_atom_site_aniso_U_33
_atom_site_aniso_U_23
_atom_site_aniso_U_13
_atom_site_aniso_U_12
Gd1 0.01673(10) 0.01108(10) 0.01523(10) 0.00021(5) 0.00459(7) 0.00008(6)
O1 0.0328(15) 0.0158(12) 0.0285(15) 0.0036(10) 0.0161(12) 0.0004(11)
O2 0.0415(16) 0.0150(13) 0.0271(14) -0.0002(10) 0.0177(12) -0.0024(11)
O3 0.0324(14) 0.0125(12) 0.0249(14) -0.0008(10) 0.0111(11) 0.0004(10)
O4 0.0223(12) 0.0157(12) 0.0246(14) -0.0027(10) 0.0096(10) -0.0007(10)
O5 0.0238(13) 0.0289(14) 0.0154(12) 0.0031(10) 0.0051(10) 0.0037(11)
O6 0.0161(12) 0.0381(16) 0.0206(14) 0.0012(11) 0.0051(10) -0.0026(11)
O7 0.0265(14) 0.0194(13) 0.0286(15) 0.0036(11) -0.0013(11) -0.0005(11)
O8 0.0231(13) 0.0207(13) 0.0403(17) -0.0051(12) -0.0049(12) -0.0005(11)
O9 0.0350(16) 0.0341(16) 0.0217(14) 0.0004(11) 0.0032(12) -0.0009(13)
O10 0.154(7) 0.096(6) 0.158(8) 0.032(4) 0.024(6) -0.015(5)
C1 0.0218(17) 0.0172(17) 0.0184(17) -0.0006(13) 0.0041(14) 0.0030(14)
C2 0.0187(16) 0.0142(16) 0.0150(16) 0.0005(12) 0.0013(13) 0.0016(13)
C3 0.0252(19) 0.0132(15) 0.0184(18) -0.0009(12) 0.0036(15) 0.0014(14)
C4 0.0167(16) 0.0222(19) 0.0223(18) -0.0018(14) 0.0076(14) -0.0024(14)
C5 0.047(3) 0.112(6) 0.050(4) 0.022(4) 0.024(3) 0.026(4)
C6 0.0187(17) 0.039(2) 0.023(2) 0.0072(16) 0.0055(15) 0.0113(16)
OW1 0.094(4) 0.079(3) 0.040(2) -0.012(2) 0.014(2) -0.038(3)
OW2 0.087(3) 0.056(3) 0.061(3) 0.012(2) 0.037(2) 0.018(2)
OW3 0.079(3) 0.0325(18) 0.057(2) -0.0098(16) 0.018(2) -0.0055(18)

loop_
_atom_type_symbol
_atom_type_description
_atom_type_scat_dispersion_real
_atom_type_scat_dispersion_imag
_atom_type_scat_source
C C 0.0033 0.0016 'International Tables Vol C Tables 4.2.6.8 and 6.1.1.4'
H H 0.0000 0.0000 'International Tables Vol C Tables 4.2.6.8 and 6.1.1.4'
O O 0.0106 0.0060 'International Tables Vol C Tables 4.2.6.8 and 6.1.1.4'
Gd Gd -0.1653 3.9035 'International Tables Vol C Tables 4.2.6.8 and 6.1.1.4'

loop_
_geom_angle_atom_site_label_1
_geom_angle_atom_site_label_2
_geom_angle_atom_site_label_3
_geom_angle
_geom_angle_site_symmetry_1
_geom_angle_site_symmetry_3
O3 Gd1 O6 138.74(9) . .
O3 Gd1 O4 135.77(9) . .
O6 Gd1 O4 85.05(9) . .
O3 Gd1 O1 66.82(8) . .
O6 Gd1 O1 82.44(9) . .
O4 Gd1 O1 143.96(9) . .
O3 Gd1 O5 124.36(9) . .
O6 Gd1 O5 66.10(10) . .
O4 Gd1 O5 71.30(8) . .
O1 Gd1 O5 72.73(9) . .
O3 Gd1 O7 71.24(10) . .
O6 Gd1 O7 74.12(10) . .
O4 Gd1 O7 134.39(9) . .
O1 Gd1 O7 73.46(9) . .
O5 Gd1 O7 130.17(9) . .
O3 Gd1 O2 72.34(9) . .
O6 Gd1 O2 138.83(9) . .
O4 Gd1 O2 66.77(9) . .
O1 Gd1 O2 137.57(9) . .
O5 Gd1 O2 125.49(10) . .
O7 Gd1 O2 104.14(10) . .
O3 Gd1 O8 111.70(10) . .
O6 Gd1 O8 72.03(10) . .
O4 Gd1 O8 69.52(9) . .
O1 Gd1 O8 136.10(9) . .
O5 Gd1 O8 123.93(9) . .
O7 Gd1 O8 65.59(9) . .
O2 Gd1 O8 70.28(10) . .
O3 Gd1 O9 71.02(10) . .
O6 Gd1 O9 133.21(10) . .
O4 Gd1 O9 81.91(9) . .
O1 Gd1 O9 82.42(10) . .
O5 Gd1 O9 67.15(10) . .
O7 Gd1 O9 140.82(9) . .
O2 Gd1 O9 73.81(10) . .
O8 Gd1 O9 140.59(10) . .
C1 O1 Gd1 118.3(2) . .
C1 O2 Gd1 117.9(2) 2_545 .
C2 O3 Gd1 119.6(2) . .
C2 O4 Gd1 118.7(2) 2_545 .
C3 O5 Gd1 119.4(2) . .
C3 O6 Gd1 120.7(3) 3_566 .
C4 O7 Gd1 120.2(2) . .
C4 O8 Gd1 119.2(2) 3_666 .
Gd1 O9 H9A 109.4 . .
Gd1 O9 H9B 109.5 . .
H9A O9 H9B 109.5 . .
Gd1 O9 H9C 109.5 . .
H9A O9 H9C 109.5 . .
H9B O9 H9C 109.5 . .
C6 O10 H10A 109.5 . .
O2 C1 O1 126.7(3) 2 .
O2 C1 C2 117.0(3) 2 .
O1 C1 C2 116.4(3) . .
O4 C2 O3 126.0(3) 2 .
O4 C2 C1 116.9(3) 2 .
O3 C2 C1 117.0(3) . .
O6 C3 O5 126.8(4) 3_566 .
O6 C3 C3 117.3(4) 3_566 3_566
O5 C3 C3 115.9(4) . 3_566
O8 C4 O7 126.3(3) 3_666 .
O8 C4 C4 117.0(4) 3_666 3_666
O7 C4 C4 116.7(4) . 3_666
C6 C5 H5A 109.5 . .
C6 C5 H5B 109.5 . .
H5A C5 H5B 109.5 . .
C6 C5 H5C 109.5 . .
H5A C5 H5C 109.5 . .
H5B C5 H5C 109.5 . .
C5 C6 O10 113.2(5) . .
C5 C6 H6A 108.9 . .
O10 C6 H6A 108.9 . .
C5 C6 H6B 108.9 . .
O10 C6 H6B 108.9 . .
H6A C6 H6B 107.8 . .
HW1B OW1 HW1C 109.5 . .
HW2A OW2 HW2B 109.5 . .
HW3A OW3 HW3B 109.5 . .

loop_
_geom_bond_atom_site_label_1
_geom_bond_atom_site_label_2
_geom_bond_distance
_geom_bond_site_symmetry_2
Gd1 O3 2.405(3) .
Gd1 O6 2.418(3) .
Gd1 O4 2.417(2) .
Gd1 O1 2.458(3) .
Gd1 O5 2.461(3) .
Gd1 O7 2.459(3) .
Gd1 O2 2.459(3) .
Gd1 O8 2.484(3) .
Gd1 O9 2.486(3) .
O1 C1 1.258(4) .
O2 C1 1.248(4) 2_545
O3 C2 1.252(4) .
O4 C2 1.251(4) 2_545
O5 C3 1.257(5) .
O6 C3 1.240(5) 3_566
O7 C4 1.249(4) .
O8 C4 1.246(4) 3_666
O9 H9A 0.8500 .
O9 H9B 0.8500 .
O9 H9C 0.8500 .
O10 C6 1.497(8) .
O10 H10A 0.8200 .
C1 O2 1.248(4) 2
C1 C2 1.550(5) .
C2 O4 1.251(4) 2
C3 O6 1.240(5) 3_566
C3 C3 1.544(8) 3_566
C4 O8 1.246(4) 3_666
C4 C4 1.550(7) 3_666
C5 C6 1.459(6) .
C5 H5A 0.9600 .
C5 H5B 0.9600 .
C5 H5C 0.9600 .
C6 H6A 0.9700 .
C6 H6B 0.9700 .
OW1 HW1B 0.8499 .
OW1 HW1C 0.8500 .
OW2 HW2A 0.8501 .
OW2 HW2B 0.8499 .
OW3 HW3A 0.8498 .
OW3 HW3B 0.8499 .
